data_7206120
loop_
_publ_author_name
'Bacchi, Alessia'
'Cantoni, Giulia'
'Chierotti, Michele R.'
'Girlando, Alberto'
'Gobetto, Roberto'
'Lapadula, Giuseppe'
'Pelagatti, Paolo'
'Sironi, Angelo'
'Zecchini, Matteo'

_publ_section_title
;
 Water vapour uptake and extrusion by a crystalline metallorganic solid
 based on half-sandwich Ru(ii) building-blocks
;
_journal_issue 13
_journal_name_full CrystEngComm
_journal_page_first 4365
_journal_paper_doi 10.1039/c0ce00816h
_journal_volume 13
_journal_year 2011
_chemical_compound_source 'Phase transition'
_chemical_formula_analytical 'Ru Cl2 (C10 H14) (C6 O2 H5)'
_chemical_formula_moiety 'C16 H19 Cl2 N O2 Ru'
_chemical_formula_structural 'C16 H19 Cl2 N O2 Ru'
_chemical_formula_sum 'C16 H19 Cl2 N O2 Ru'
_chemical_formula_weight 429.29
_chemical_name_common '((eta6-p-cymene)Ru(ii)Cl2(isonicotinic acid))'
_chemical_name_systematic
;
[(eta6-p-cymene)Ru(II)Cl2(isonicotinic acid)]
;
_space_group_crystal_system monoclinic
_space_group_IT_number 14
_space_group_name_H-M_alt 'P 1 21/c 1'
_symmetry_space_group_name_Hall '-P 2ybc'
_symmetry_space_group_name_H-M 'P 1 21/c 1'
_cell_angle_alpha 90
_cell_angle_beta 98.0506(40)
_cell_angle_gamma 90
_cell_formula_units_Z 4
_cell_length_a 14.7083(10)
_cell_length_b 15.0887(10)
_cell_length_c 7.72552(49)
_cell_measurement_temperature 373
_cell_volume 1697.62(19)
_computing_cell_refinement TOPAS-R
_computing_publication_material TOPAS-R
_computing_structure_refinement TOPAS-R
_computing_structure_solution TOPAS-R
_diffrn_ambient_temperature 373
_diffrn_detector_type
;
Bruker Lynxeye linear position sensitive detector
;
_diffrn_measurement_device_type 'Bruker AXS D8 Advance'
_diffrn_radiation_monochromator 'nickel filter'
_diffrn_radiation_wavelength 1.54056
_diffrn_source_target Cu
_diffrn_source_type 'sealed X-ray tube'
_exptl_absorpt_coefficient_mu 10.4
_exptl_crystal_density_method 'not measured'
_pd_char_colour yellow
_pd_instr_location ' ?'
_pd_meas_2theta_range_inc 0.02
_pd_meas_2theta_range_max 90
_pd_meas_2theta_range_min 5
_pd_meas_number_of_points 5001
_pd_meas_scan_method cont
_pd_proc_2theta_range_inc 0.02
_pd_proc_2theta_range_max 90
_pd_proc_2theta_range_min 4
_pd_proc_ls_background_function 'Chebychev polynomial'
_pd_proc_ls_profile_function 'fundamental parameters approach'
_pd_proc_ls_prof_R_factor 0.051
_pd_proc_ls_prof_wR_expected 0.029
_pd_proc_ls_prof_wR_factor 0.068
_pd_spec_mounting
;
packed powder pellet
;
_pd_spec_mount_mode reflection
_pd_spec_shape flat_sheet
_pd_spec_size_axial 15
_pd_spec_size_equat 20
_pd_spec_size_thick 0.02
_refine_ls_extinction_method none
_refine_ls_goodness_of_fit_all 2.34
_refine_ls_hydrogen_treatment constr
_refine_ls_matrix_type fullcycle
_refine_ls_shift/su_max .01
_refine_ls_structure_factor_coef Inet
_refine_ls_weighting_details 1/[Y~i~]
_refine_ls_weighting_scheme calc
_cod_data_source_file c0ce00816h.txt
_cod_data_source_block 1beta
_cod_original_cell_volume 1697.62(20)
_cod_database_code 7206120

loop_
_symmetry_equiv_pos_as_xyz
'-x, -y, -z'
'-x, y+1/2, -z+1/2'
'x, -y+1/2, z+1/2'
'x, y, z'

loop_
_atom_site_label
_atom_site_type_symbol
_atom_site_symmetry_multiplicity
_atom_site_fract_x
_atom_site_fract_y
_atom_site_fract_z
_atom_site_occupancy
_atom_site_B_iso_or_equiv
Cl1 Cl 4 -0.88047(69) 0.36289(45) 0.98161(78) 1 7.92(16)
Cl2 Cl 4 -0.74346(73) -0.48157(83) -0.9943(16) 1 7.92(16)
Ru Ru 4 -0.8204879 0.04881162 -0.2684779 1 7.92(16)
C8 C 4 -0.7976407 -0.0413075 -0.04188232 1 9.92(16)
C9 C 4 -0.8771951 -0.06896679 -0.1612419 1 9.92(16)
C10 C 4 -0.9493363 -0.01141339 -0.2146936 1 9.92(16)
C11 C 4 -0.9469094 0.07887594 -0.1560383 1 9.92(16)
C12 C 4 -0.8698518 0.1061466 -0.04094386 1 9.92(16)
C13 C 4 -0.7963919 0.04707177 0.01524713 1 9.92(16)
H10 H 4 -1.000057 -0.03170735 -0.2898725 1 9.92(16)
H12 H 4 -0.8666895 0.1642152 -0.0003571752 1 9.92(16)
H9 H 4 -0.8801006 -0.1268344 -0.203193 1 9.92(16)
H13 H 4 -0.7462495 0.06745609 0.09178804 1 9.92(16)
C14 C 4 -0.723189 -0.1084479 0.0124278 1 9.92(16)
C15 C 4 -0.6465182 -0.09497683 -0.09811492 1 9.92(16)
C16 C 4 -0.7578723 -0.2054311 0.003334986 1 9.92(16)
H14 H 4 -0.6978672 -0.09608416 0.1342464 1 9.92(16)
H15A H 4 -0.6693128 -0.1067509 -0.2184705 1 9.92(16)
H15B H 4 -0.5968763 -0.1346941 -0.05952105 1 9.92(16)
H15C H 4 -0.6249897 -0.03496559 -0.08613483 1 9.92(16)
H16A H 4 -0.81274 -0.2095813 0.05701389 1 9.92(16)
H16B H 4 -0.7115057 -0.2432941 0.06386596 1 9.92(16)
H16C H 4 -0.7708578 -0.2235685 -0.1166915 1 9.92(16)
C7 C 4 -1.023608 0.140201 -0.2246031 1 9.92(16)
H7A H 4 -1.024078 0.1486101 -0.3478301 1 9.92(16)
H7B H 4 -1.014804 0.1962803 -0.1659314 1 9.92(16)
H7C H 4 -1.080985 0.1149701 -0.2037732 1 9.92(16)
N N 4 0.2767715 0.1533907 0.7653497 1 9.92(16)
C1 C 4 0.3641983 0.1429449 0.7348624 1 9.92(16)
H1 H 4 0.3837846 0.08694296 0.7057603 1 9.92(16)
C2 C 4 0.425737 0.2129682 0.7455476 1 9.92(16)
H2 H 4 0.4855236 0.2039424 0.7227819 1 9.92(16)
C3 C 4 0.3979367 0.2955434 0.7900479 1 9.92(16)
C4 C 4 0.3061941 0.3080917 0.8136186 1 9.92(16)
H4 H 4 0.2846286 0.3640548 0.8378724 1 9.92(16)
C5 C 4 0.2484256 0.2353697 0.8001694 1 9.92(16)
H5 H 4 0.1874741 0.2435521 0.8157995 1 9.92(16)
C6 C 4 0.4667147 0.3687444 0.8182259 1 9.92(16)
O1 O 4 0.5436952 0.3460925 0.9160615 1 9.92(16)
O2 O 4 0.453026 0.4399921 0.7519057 1 9.92(16)
H1O H 4 0.601736 0.3714603 0.9488624 1 9.92(16)

loop_
_atom_type_symbol
_atom_type_description
_atom_type_scat_dispersion_real
_atom_type_scat_dispersion_imag
_atom_type_scat_source
C C 0.0033 0.0016 'International Tables Vol C Tables 4.2.6.8 and 6.1.1.4'
H H 0.0000 0.0000 'International Tables Vol C Tables 4.2.6.8 and 6.1.1.4'
Cl Cl 0.1484 0.1585 'International Tables Vol C Tables 4.2.6.8 and 6.1.1.4'
N N 0.0061 0.0033 'International Tables Vol C Tables 4.2.6.8 and 6.1.1.4'
O O 0.0106 0.0060 'International Tables Vol C Tables 4.2.6.8 and 6.1.1.4'
Ru Ru -1.2594 0.8363 'International Tables Vol C Tables 4.2.6.8 and 6.1.1.4'

loop_
_diffrn_radiation_type
;
CuK\a1 1.54056
CuK\a2 1.54439
;
